data_1510932
loop_
_publ_author_name
'Miessen, M.'
'Hoppe, R.'

_publ_section_title
;
 Quaternaere Monoborate der Alkalimetalle: Na4 Li5 (B O3)3
;
_journal_name_full 'Zeitschrift fuer Anorganische und Allgemeine Chemie'
_journal_page_first 101
_journal_page_last 113
_journal_paper_doi 10.1002/zaac.19865360512
_journal_volume 536
_journal_year 1986
_chemical_formula_sum 'B3 Li5 Na4 O9'
_chemical_name_systematic 'Na4 Li5 (B O3)3'
_space_group_IT_number 15
_symmetry_space_group_name_Hall '-C 2yc'
_symmetry_space_group_name_H-M 'C 1 2/c 1'
_cell_angle_alpha 90
_cell_angle_beta 107.29
_cell_angle_gamma 90
_cell_formula_units_Z 4
_cell_length_a 12.388
_cell_length_b 7.296
_cell_length_c 9.738
_cell_volume 840.377
_citation_journal_id_ASTM ZAACAB
_cod_data_source_file boron_460.cif
_cod_data_source_block B3Li5Na4O9
_cod_original_cell_volume 840.3766
_cod_database_code 1510932

loop_
_symmetry_equiv_pos_as_xyz
x,y,z
-x,y,-z+1/2
-x,-y,-z
x,-y,z-1/2
x+1/2,y+1/2,z
-x+1/2,y+1/2,-z+1/2
-x+1/2,-y+1/2,-z
x+1/2,-y+1/2,z-1/2

loop_
_atom_site_label
_atom_site_type_symbol
_atom_site_fract_x
_atom_site_fract_y
_atom_site_fract_z
_atom_site_occupancy
_atom_site_U_iso_or_equiv
B1 B+3 0.1683 -0.0837 0.9041 1 0.0
O1 O-2 0.1461 -0.144 0.7633 1 0.0
Li2 Li+1 0 0.723 0.75 1 0.0
O3 O-2 0.2619 0.0133 0.9692 1 0.0
Li1 Li+1 0.0441 0.033 0.6377 1 0.0
Na1 Na+1 0.2766 0.0545 0.7122 1 0.0
Li3 Li+1 0.5934 0.1113 0.0141 1 0.0
Na2 Na+1 0.1224 0.2444 0.0171 1 0.0
O4 O-2 -0.0271 0.4937 0.8548 1 0.0
O5 O-2 0 0.2082 0.75 1 0.0
O2 O-2 0.0879 -0.1207 0.9754 1 0.0
B2 B+3 0 0.3956 0.75 1 0.0
